data_1100233
loop_
_publ_author_name
'Harms, K.'
'Boche, G.'
'Marsch, M.'

_journal_name_full 'Private Communication'
_journal_year 2001
_chemical_formula_moiety 'C18 H21 N1 O2'
_chemical_formula_sum 'C18 H21 N O2'
_chemical_name_systematic
;
3-(2,3,3a,4,5,11a-Hexahydrobenzo(f)furo(3,2-c)quinolin-4-yl)-1-propanol
;
_space_group_IT_number 14
_symmetry_cell_setting monoclinic
_symmetry_space_group_name_Hall '-P 2ybc'
_symmetry_space_group_name_H-M 'P 1 21/c 1'
_cell_angle_alpha 90
_cell_angle_beta 101.507(6)
_cell_angle_gamma 90
_cell_formula_units_Z 4
_cell_length_a 8.449(1)
_cell_length_b 9.8950(7)
_cell_length_c 17.837(2)
_cell_volume 1461.251
_diffrn_ambient_temperature 193
_exptl_crystal_density_diffrn 1.288
_refine_ls_R_factor_gt 3.83
_refine_ls_wR_factor_gt 3.83
_cod_original_sg_symbol_H-M 'P 21/c'
_cod_original_formula_sum 'C18 H21 N1 O2'
_cod_database_code 1100233

loop_
_symmetry_equiv_pos_site_id
_symmetry_equiv_pos_as_xyz
1 x,y,z
2 x,1/2-y,1/2+z
3 -x,-y,-z
4 -x,-1/2+y,-1/2-z

loop_
_atom_site_label
_atom_site_type_symbol
_atom_site_fract_x
_atom_site_fract_y
_atom_site_fract_z
O1 O 0.7804(2) 0.24117(12) -0.05554(7)
O2 O 0.9726(2) 0.22901(14) 0.33456(8)
N1 N 0.7871(2) -0.0507(2) 0.08118(9)
C1 C 0.7126(2) 0.0030(2) -0.05332(10)
C2 C 0.7645(2) -0.0881(2) 0.00521(10)
C3 C 0.7867(2) -0.2258(2) -0.01286(11)
C4 C 0.7585(2) -0.2681(2) -0.08646(11)
C5 C 0.7066(2) -0.1789(2) -0.14833(10)
C6 C 0.6756(2) -0.2219(2) -0.22515(11)
C7 C 0.6235(2) -0.1342(2) -0.28362(12)
C8 C 0.6007(2) 0.0022(2) -0.26743(11)
C9 C 0.6309(2) 0.0479(2) -0.19351(11)
C10 C 0.6838(2) -0.0406(2) -0.13132(10)
C11 C 0.6689(2) 0.1436(2) -0.03426(11)
C12 C 0.6741(2) 0.1717(2) 0.05007(10)
C13 C 0.7003(3) 0.3251(2) 0.05547(13)
C14 C 0.7602(4) 0.3624(2) -0.01622(14)
C15 C 0.8078(2) 0.0921(2) 0.10162(10)
C16 C 0.8047(2) 0.1117(2) 0.18588(11)
C17 C 0.9453(2) 0.0491(2) 0.24114(11)
C18 C 0.9465(3) 0.0877(2) 0.32272(12)
H1 H 0.8452(28) -0.1091(22) 0.1141(13)
H2 H 0.9125(33) 0.2571(26) 0.3667(16)
H3 H 0.8245(24) -0.2888(20) 0.0290(11)
H4 H 0.7722(24) -0.3610(23) -0.0971(12)
H5 H 0.6945(24) -0.3163(23) -0.2349(11)
H6 H 0.6091(24) -0.1624(20) -0.3343(13)
H7 H 0.5633(24) 0.0667(20) -0.3084(12)
H8 H 0.6161(24) 0.1412(21) -0.1817(11)
H9 H 0.5648(25) 0.1691(19) -0.0648(11)
H10 H 0.5754(26) 0.1463(19) 0.0652(11)
H11 H 0.7774(32) 0.3547(25) 0.1026(16)
H12 H 0.6033(40) 0.3744(30) 0.0560(17)
H13 H 0.8586(35) 0.4126(28) -0.0061(15)
H14 H 0.6781(40) 0.4264(32) -0.0540(18)
H15 H 0.9093(25) 0.1262(18) 0.0895(10)
H16 H 0.8064(22) 0.2081(22) 0.1978(10)
H17 H 0.7006(30) 0.0706(23) 0.1975(12)
H18 H 0.9471(25) -0.0517(23) 0.2353(11)
H19 H 1.0446(27) 0.081(2) 0.2262(11)
H20 H 0.8400(29) 0.0632(21) 0.3387(12)
H21 H 1.0304(29) 0.0384(22) 0.3587(13)

loop_
_atom_type_symbol
_atom_type_radius_bond
C 0.68
H 0.23
N 0.68
O 0.68
